data_4002335
loop_
_publ_author_name
'Huang, Q.'
'Hwu, S.-J.'

_publ_section_title
;
 High-temperature synthesis of two new aluminophosphates, Na Rb2 Al2(P
 O4)3 and Na Cs2 Al (P O4)2 in molten alkali metal chloride media
;
_journal_name_full 'Chemistry of Materials (1,1989-)'
_journal_page_first 1794
_journal_page_last 1799
_journal_volume 13
_journal_year 2001
_chemical_formula_sum 'Al2 Na O12 P3 Rb2'
_chemical_name_systematic 'Na Rb2 Al2 (P O4)3'
_space_group_IT_number 14
_symmetry_space_group_name_Hall '-P 2ybc'
_symmetry_space_group_name_H-M 'P 1 21/c 1'
_cell_angle_alpha 90
_cell_angle_beta 90.52
_cell_angle_gamma 90
_cell_formula_units_Z 4
_cell_length_a 4.849
_cell_length_b 8.216
_cell_length_c 28.317
_cell_volume 1128.085
_citation_journal_id_ASTM CMATEX
_cod_data_source_file Huang_CMATEX_2001_939.cif
_cod_data_source_block Al2Na1O12P3Rb2
_cod_original_formula_sum 'Al2 Na1 O12 P3 Rb2'
_cod_database_code 4002335

loop_
_symmetry_equiv_pos_as_xyz
x,y,z
-x,y+1/2,-z+1/2
-x,-y,-z
x,-y-1/2,z-1/2

loop_
_atom_site_label
_atom_site_type_symbol
_atom_site_fract_x
_atom_site_fract_y
_atom_site_fract_z
_atom_site_occupancy
_atom_site_U_iso_or_equiv
O2 O-2 0.2456 0.1249 0.2638 1 0.0
P1 P+5 0.2254 0.2837 0.291 1 0.0
O7 O-2 0.2332 0.8222 0.3813 1 0.0
O5 O-2 0.8519 0.2532 0.4068 1 0.0
Rb1 Rb+1 0.2614 0.4808 0.171 1 0.0
O3 O-2 0.3059 0.2376 0.3425 1 0.0
Al1 Al+3 0.7322 0.5293 0.2924 1 0.0
O9 O-2 0.0315 0.6458 0.3175 1 0.0
Rb2 Rb+1 0.2737 0.1437 0.0478 1 0.0
O1 O-2 -0.074 0.3422 0.2923 1 0.0
Al2 Al+3 0.1878 0.3148 0.3956 1 0.0
P3 P+5 0.2432 0.661 0.3568 1 0.0
O8 O-2 0.5361 0.6287 0.338 1 0.0
O10 O-2 0.1915 0.5253 0.395 1 0.0
O11 O-2 0.2658 0.5119 0.0424 1 0.0
O4 O-2 0.4191 0.4106 0.2717 1 0.0
O6 O-2 0.3862 0.2277 0.4405 1 0.0
O12 O-2 0.2203 0.7895 0.0055 1 0.0
Na1 Na+1 0.7797 0.4478 0.0473 1 0.0
P2 P+5 0.6979 0.1926 0.4517 1 0.0
